data_2017615
loop_
_publ_author_name
'Karanovi\'c, Ljiljana'
'\<Sutovi\'c, Sabina'
'Poleti, Dejan'
'Dordevi\'c, Tamara'
'Pa\<cevski, Aleksandar'

_publ_section_title
;
 Substitutional and positional disorder in Sr~2.88~Cu~3.12~(PO~4~)~4~
;
_journal_coeditor_code LG3029
_journal_issue 4
_journal_name_full 'Acta Crystallographica Section C'
_journal_page_first i42
_journal_page_last i44
_journal_paper_doi 10.1107/S0108270110007146
_journal_volume 66
_journal_year 2010
_chemical_formula_iupac 'Sr2.88 Cu3.12 (P O4)4'
_chemical_formula_moiety 'Cu3.12 O16 P4 Sr2.88'
_chemical_formula_sum 'Cu3.12 O16 P4 Sr2.88'
_chemical_formula_weight 830.50
_chemical_name_common 'strontium copper(II) phosphate(V) (2.88/3.12/4)'
_chemical_name_systematic 'strontium copper(II) phosphate(V) (2.88/3.12/4)'
_space_group_IT_number 14
_symmetry_cell_setting monoclinic
_symmetry_space_group_name_Hall '-P 2yn'
_symmetry_space_group_name_H-M 'P 1 21/n 1'
_atom_sites_solution_primary direct
_atom_sites_solution_secondary difmap
_audit_creation_method SHELXL-97
_cell_angle_alpha 90.00
_cell_angle_beta 92.15(3)
_cell_angle_gamma 90.00
_cell_formula_units_Z 2
_cell_length_a 9.2077(18)
_cell_length_b 4.9369(10)
_cell_length_c 15.074(3)
_cell_measurement_reflns_used 11396
_cell_measurement_temperature 295(2)
_cell_measurement_theta_max 34.972
_cell_measurement_theta_min 0.407
_cell_volume 684.7(2)
_computing_cell_refinement 'SCALEPACK (Otwinowski <i>et al</i>., 2003)'
_computing_data_collection 'COLLECT (Nonius, 2002)'
_computing_data_reduction
;
DENZO-SMN (Otwinowski & Minor, 1997; Otwinowski <i>et al</i>.,
2003)
;
_computing_molecular_graphics 'ATOMS (Dowty, 2000)'
_computing_publication_material 'publCIF (Westrip, 2010)'
_computing_structure_refinement 'SHELXL97 (Sheldrick, 2008) and WinGX (Farrugia, 1999)'
_computing_structure_solution 'SIR97 (Altomare <i>et al</i>., 1997)'
_diffrn_ambient_temperature 295(2)
_diffrn_measured_fraction_theta_full 1.000
_diffrn_measured_fraction_theta_max 1.000
_diffrn_measurement_device_type 'Nonius Kappa CCD diffractomer'
_diffrn_measurement_method '\f and \w  scans'
_diffrn_radiation_monochromator graphite
_diffrn_radiation_source 'fine-focus sealed tube'
_diffrn_radiation_type MoK\a
_diffrn_radiation_wavelength 0.71073
_diffrn_reflns_av_R_equivalents 0.0393
_diffrn_reflns_av_sigmaI/netI 0.0301
_diffrn_reflns_limit_h_max 11
_diffrn_reflns_limit_h_min -11
_diffrn_reflns_limit_k_max 6
_diffrn_reflns_limit_k_min -6
_diffrn_reflns_limit_l_max 18
_diffrn_reflns_limit_l_min -18
_diffrn_reflns_number 5148
_diffrn_reflns_theta_full 26.37
_diffrn_reflns_theta_max 26.37
_diffrn_reflns_theta_min 2.55
_diffrn_standards_decay_% 0
_exptl_absorpt_coefficient_mu 16.456
_exptl_absorpt_correction_T_max 0.8530
_exptl_absorpt_correction_T_min 0.8290
_exptl_absorpt_correction_type multi-scan
_exptl_absorpt_process_details '(Otwinowski & Minor, 1997)'
_exptl_crystal_colour blue
_exptl_crystal_density_diffrn 4.028
_exptl_crystal_density_method 'not measured'
_exptl_crystal_description needle
_exptl_crystal_F_000 776
_exptl_crystal_size_max 0.10
_exptl_crystal_size_mid 0.01
_exptl_crystal_size_min 0.01
_refine_diff_density_max 1.530
_refine_diff_density_min -0.927
_refine_ls_goodness_of_fit_ref 1.118
_refine_ls_matrix_type full
_refine_ls_number_parameters 126
_refine_ls_number_reflns 1400
_refine_ls_number_restraints 0
_refine_ls_restrained_S_all 1.118
_refine_ls_R_factor_all 0.0461
_refine_ls_R_factor_gt 0.0380
_refine_ls_shift/su_max 0.000
_refine_ls_shift/su_mean 0.000
_refine_ls_structure_factor_coef Fsqd
_refine_ls_weighting_details 'calc w=1/[\s^2^(Fo^2^)+(0.0165P)^2^+11.1976P] where P=(Fo^2^+2Fc^2^)/3'
_refine_ls_weighting_scheme calc
_refine_ls_wR_factor_gt 0.0798
_refine_ls_wR_factor_ref 0.0826
_reflns_number_gt 1178
_reflns_number_total 1400
_reflns_threshold_expression I>2\s(I)
_cod_data_source_file lg3029.cif
_cod_data_source_block I
_cod_original_cell_volume 684.8(2)
_cod_original_sg_symbol_H-M 'P 21/n'
_cod_database_code 2017615
_cod_database_fobs_code 2017615

loop_
_symmetry_equiv_pos_as_xyz
'x, y, z'
'-x+1/2, y+1/2, -z+1/2'
'-x, -y, -z'
'x-1/2, -y-1/2, z-1/2'

loop_
_atom_site_type_symbol
_atom_site_label
_atom_site_fract_x
_atom_site_fract_y
_atom_site_fract_z
_atom_site_U_iso_or_equiv
_atom_site_adp_type
_atom_site_calc_flag
_atom_site_refinement_flags
_atom_site_occupancy
_atom_site_disorder_assembly
_atom_site_disorder_group
Sr Sr1 0.5000 0.5000 0.0000 0.0170(5) Uani d SP 0.88(3) . .
Cu Cu11 0.5000 0.5000 0.0000 0.0170(5) Uani d SP 0.12(3) . .
Sr Sr2A -0.04372(10) -1.0377(8) -0.23640(6) 0.0110(4) Uani d P 0.904(12) . .
Sr Sr2B -0.0432(11) -0.940(5) -0.2358(7) 0.0110(4) Uani d P 0.096(12) . .
Cu Cu1 0.0000 0.0000 0.0000 0.0101(3) Uani d S 1 . .
Cu Cu2 0.17577(9) -0.52566(18) -0.12108(5) 0.0123(2) Uani d . 1 . .
P P1 0.14870(18) 0.4918(3) 0.08774(11) 0.0080(3) Uani d . 1 . .
P P2 0.36904(19) -0.0224(4) -0.16324(11) 0.0139(4) Uani d . 1 . .
O O1 0.0100(5) 0.3082(10) 0.0815(3) 0.0170(11) Uani d . 1 . .
O O2 0.2350(5) 0.4476(11) 0.0041(3) 0.0165(11) Uani d . 1 . .
O O3 0.0952(6) 0.7867(10) 0.0927(3) 0.0190(11) Uani d . 1 . .
O O4 0.2359(5) 0.4196(11) 0.1711(3) 0.0210(12) Uani d . 1 . .
O O5 0.3769(6) -0.3334(11) -0.1436(3) 0.0201(12) Uani d . 1 . .
O O6 0.4110(5) 0.0148(10) -0.2619(3) 0.0139(10) Uani d . 1 . .
O O7 0.2139(5) 0.0676(11) -0.1484(4) 0.0207(12) Uani d . 1 . .
O O8 0.4836(6) 0.1257(12) -0.1087(4) 0.0271(13) Uani d . 1 . .

loop_
_atom_site_aniso_label
_atom_site_aniso_U_11
_atom_site_aniso_U_22
_atom_site_aniso_U_33
_atom_site_aniso_U_12
_atom_site_aniso_U_13
_atom_site_aniso_U_23
Sr1 0.0094(6) 0.0289(7) 0.0126(6) 0.0007(4) -0.0020(3) -0.0071(4)
Cu11 0.0094(6) 0.0289(7) 0.0126(6) 0.0007(4) -0.0020(3) -0.0071(4)
Sr2A 0.0107(3) 0.0121(13) 0.0099(3) 0.0009(4) -0.0014(2) 0.0007(4)
Sr2B 0.0107(3) 0.0121(13) 0.0099(3) 0.0009(4) -0.0014(2) 0.0007(4)
Cu1 0.0152(6) 0.0057(6) 0.0092(5) 0.0007(5) -0.0025(4) -0.0006(4)
Cu2 0.0119(4) 0.0159(5) 0.0089(4) 0.0023(3) -0.0002(3) 0.0007(3)
P1 0.0082(8) 0.0078(8) 0.0080(8) 0.0005(7) -0.0010(6) 0.0004(7)
P2 0.0098(9) 0.0225(10) 0.0093(8) 0.0001(7) 0.0000(7) -0.0010(7)
O1 0.020(3) 0.015(3) 0.015(3) -0.004(2) -0.002(2) 0.000(2)
O2 0.011(2) 0.028(3) 0.010(2) 0.004(2) -0.0025(19) -0.002(2)
O3 0.027(3) 0.015(3) 0.015(3) 0.003(2) -0.002(2) 0.000(2)
O4 0.016(3) 0.032(3) 0.015(3) 0.000(2) -0.007(2) 0.004(2)
O5 0.021(3) 0.019(3) 0.021(3) 0.001(2) 0.004(2) 0.002(2)
O6 0.015(2) 0.017(3) 0.010(2) -0.002(2) -0.0012(18) 0.001(2)
O7 0.013(3) 0.026(3) 0.024(3) 0.004(2) -0.001(2) 0.003(2)
O8 0.020(3) 0.035(3) 0.026(3) -0.002(2) -0.006(2) -0.006(3)

loop_
_atom_type_symbol
_atom_type_description
_atom_type_scat_dispersion_real
_atom_type_scat_dispersion_imag
_atom_type_scat_source
O O 0.0106 0.0060 'International Tables Vol C Tables 4.2.6.8 and 6.1.1.4'
P P 0.1023 0.0942 'International Tables Vol C Tables 4.2.6.8 and 6.1.1.4'
Cu Cu 0.3201 1.2651 'International Tables Vol C Tables 4.2.6.8 and 6.1.1.4'
Sr Sr -1.5307 3.2498 'International Tables Vol C Tables 4.2.6.8 and 6.1.1.4'

loop_
_geom_angle_atom_site_label_1
_geom_angle_atom_site_label_2
_geom_angle_atom_site_label_3
_geom_angle_site_symmetry_1
_geom_angle_site_symmetry_3
_geom_angle
_geom_angle_publ_flag
O2 Sr1 O2 3_665 . 180.0 ?
O2 Sr1 O8 3_665 . 95.63(18) y
O2 Sr1 O8 . . 84.37(18) y
O2 Sr1 O8 3_665 3_665 84.37(18) ?
O2 Sr1 O8 . 3_665 95.63(18) ?
O8 Sr1 O8 . 3_665 180.0(3) ?
O2 Sr1 O5 3_665 1_565 110.86(16) y
O2 Sr1 O5 . 1_565 69.14(16) y
O8 Sr1 O5 . 1_565 70.29(18) y
O8 Sr1 O5 3_665 1_565 109.71(18) y
O2 Sr1 O5 3_665 3_655 69.14(16) ?
O2 Sr1 O5 . 3_655 110.86(16) ?
O8 Sr1 O5 . 3_655 109.71(18) ?
O8 Sr1 O5 3_665 3_655 70.29(18) ?
O5 Sr1 O5 1_565 3_655 180.0(3) ?
O2 Sr1 O8 3_665 1_565 85.45(15) ?
O2 Sr1 O8 . 1_565 94.55(15) ?
O8 Sr1 O8 . 1_565 110.43(19) ?
O8 Sr1 O8 3_665 1_565 69.57(19) ?
O5 Sr1 O8 1_565 1_565 45.99(15) ?
O5 Sr1 O8 3_655 1_565 134.01(15) ?
O2 Sr1 O8 3_665 3_655 94.55(15) ?
O2 Sr1 O8 . 3_655 85.45(15) ?
O8 Sr1 O8 . 3_655 69.57(19) ?
O8 Sr1 O8 3_665 3_655 110.43(19) ?
O5 Sr1 O8 1_565 3_655 134.01(15) ?
O5 Sr1 O8 3_655 3_655 45.99(15) ?
O8 Sr1 O8 1_565 3_655 180.0 ?
O4 Sr2A O6 4 2_534 125.7(2) ?
O4 Sr2A O3 4 3 100.85(19) ?
O6 Sr2A O3 2_534 3 122.56(17) ?
O4 Sr2A O5 4 2_544 90.57(18) ?
O6 Sr2A O5 2_534 2_544 91.91(17) ?
O3 Sr2A O5 3 2_544 122.1(2) ?
O4 Sr2A O1 4 3_545 131.77(17) ?
O6 Sr2A O1 2_534 3_545 62.33(16) ?
O3 Sr2A O1 3 3_545 61.67(16) ?
O5 Sr2A O1 2_544 3_545 137.48(16) ?
O4 Sr2A O7 4 1_545 154.9(2) ?
O6 Sr2A O7 2_534 1_545 76.05(16) ?
O3 Sr2A O7 3 1_545 71.37(17) ?
O5 Sr2A O7 2_544 1_545 74.93(17) ?
O1 Sr2A O7 3_545 1_545 66.62(16) ?
O4 Sr2A O4 4 3_545 80.86(14) ?
O6 Sr2A O4 2_534 3_545 74.10(18) ?
O3 Sr2A O4 3 3_545 83.60(17) ?
O5 Sr2A O4 2_544 3_545 154.17(19) ?
O1 Sr2A O4 3_545 3_545 54.14(15) ?
O7 Sr2A O4 1_545 3_545 120.63(17) ?
O4 Sr2A O8 4 2_534 82.02(16) ?
O6 Sr2A O8 2_534 2_534 52.46(16) ?
O3 Sr2A O8 3 2_534 174.5(2) ?
O5 Sr2A O8 2_544 2_534 62.33(16) ?
O1 Sr2A O8 3_545 2_534 112.9(2) ?
O7 Sr2A O8 1_545 2_534 107.96(16) ?
O4 Sr2A O8 3_545 2_534 92.23(19) ?
O4 Sr2A O6 4 2_544 96.11(19) ?
O6 Sr2A O6 2_534 2_544 126.88(18) ?
O3 Sr2A O6 3 2_544 69.73(17) ?
O5 Sr2A O6 2_544 2_544 52.56(15) ?
O1 Sr2A O6 3_545 2_544 115.18(15) ?
O7 Sr2A O6 1_545 2_544 58.76(15) ?
O4 Sr2A O6 3_545 2_544 152.18(16) ?
O8 Sr2A O6 2_534 2_544 114.86(15) ?
O3 Sr2B O4 3 4 108.7(5) ?
O3 Sr2B O5 3 2_544 139.2(10) ?
O4 Sr2B O5 4 2_544 95.4(4) ?
O3 Sr2B O6 3 2_544 81.0(7) ?
O4 Sr2B O6 4 2_544 110.1(8) ?
O5 Sr2B O6 2_544 2_544 59.7(5) ?
O3 Sr2B O7 3 1_545 75.5(4) ?
O4 Sr2B O7 4 1_545 173.4(7) ?
O5 Sr2B O7 2_544 1_545 78.3(4) ?
O6 Sr2B O7 2_544 1_545 65.2(4) ?
O3 Sr2B O6 3 2_534 113.7(7) ?
O4 Sr2B O6 4 2_534 111.6(8) ?
O5 Sr2B O6 2_544 2_534 85.3(5) ?
O6 Sr2B O6 2_544 2_534 127.2(4) ?
O7 Sr2B O6 1_545 2_534 70.1(4) ?
O3 Sr2B O1 3 3_545 59.7(3) ?
O4 Sr2B O1 4 3_545 122.6(7) ?
O5 Sr2B O1 2_544 3_545 131.2(6) ?
O6 Sr2B O1 2_544 3_545 121.0(5) ?
O7 Sr2B O1 1_545 3_545 63.7(3) ?
O6 Sr2B O1 2_534 3_545 54.5(4) ?
O3 Sr2B O4 3 3_545 79.7(4) ?
O4 Sr2B O4 4 3_545 74.9(5) ?
O5 Sr2B O4 2_544 3_545 139.6(9) ?
O6 Sr2B O4 2_544 3_545 160.6(6) ?
O7 Sr2B O4 1_545 3_545 111.1(6) ?
O6 Sr2B O4 2_534 3_545 63.5(5) ?
O1 Sr2B O4 3_545 3_545 48.3(4) ?
P2 Sr2B O4 2_544 3_545 168.1(5) ?
O3 Sr2B O8 3 2_534 157.3(10) ?
O4 Sr2B O8 4 2_534 76.7(4) ?
O5 Sr2B O8 2_544 2_534 58.9(4) ?
O6 Sr2B O8 2_544 2_534 118.6(4) ?
O7 Sr2B O8 1_545 2_534 101.3(5) ?
O6 Sr2B O8 2_534 2_534 46.2(4) ?
O1 Sr2B O8 3_545 2_534 98.5(7) ?
O4 Sr2B O8 3_545 2_534 80.7(6) ?
O3 Sr2B O4 3 3 49.2(4) ?
O4 Sr2B O4 4 3 71.9(5) ?
O5 Sr2B O4 2_544 3 114.0(9) ?
O6 Sr2B O4 2_544 3 65.2(6) ?
O7 Sr2B O4 1_545 3 108.7(7) ?
O6 Sr2B O4 2_534 3 160.3(5) ?
O1 Sr2B O4 3_545 3 106.7(4) ?
P2 Sr2B O4 2_544 3 85.4(7) ?
O4 Sr2B O4 3_545 3 100.3(3) ?
O8 Sr2B O4 2_534 3 147.0(4) ?
O3 Cu1 O3 3_565 1_545 180.0(3) ?
O3 Cu1 O1 3_565 3 87.7(2) y
O3 Cu1 O1 1_545 3 92.3(2) y
O3 Cu1 O1 3_565 . 92.3(2) ?
O3 Cu1 O1 1_545 . 87.7(2) ?
O1 Cu1 O1 3 . 180.0(4) ?
O3 Cu1 O7 3_565 3 107.58(18) ?
O3 Cu1 O7 1_545 3 72.42(18) ?
O1 Cu1 O7 3 3 111.04(18) ?
O1 Cu1 O7 . 3 68.96(18) ?
O3 Cu1 O7 3_565 . 72.42(18) ?
O3 Cu1 O7 1_545 . 107.58(18) ?
O1 Cu1 O7 3 . 68.96(18) ?
O1 Cu1 O7 . . 111.04(18) ?
O7 Cu1 O7 3 . 180.0(2) ?
O3 Cu1 O2 3_565 . 85.58(18) ?
O3 Cu1 O2 1_545 . 94.42(18) ?
O1 Cu1 O2 3 . 125.78(17) ?
O1 Cu1 O2 . . 54.22(17) ?
O7 Cu1 O2 3 . 122.25(14) ?
O7 Cu1 O2 . . 57.75(14) ?
O3 Cu1 O2 3_565 3 94.42(18) ?
O3 Cu1 O2 1_545 3 85.58(18) ?
O1 Cu1 O2 3 3 54.22(17) ?
O1 Cu1 O2 . 3 125.78(17) ?
O7 Cu1 O2 3 3 57.75(14) ?
O7 Cu1 O2 . 3 122.25(14) ?
O2 Cu1 O2 . 3 180.00(14) ?
O6 Cu2 O2 2_544 1_545 171.3(2) y
O6 Cu2 O7 2_544 1_545 89.2(2) y
O2 Cu2 O7 1_545 1_545 94.8(2) y
O6 Cu2 O5 2_544 . 98.2(2) y
O2 Cu2 O5 1_545 . 88.3(2) y
O7 Cu2 O5 1_545 . 104.2(2) y
O6 Cu2 O1 2_544 3 83.88(19) y
O2 Cu2 O1 1_545 3 87.8(2) y
O7 Cu2 O1 1_545 3 133.4(2) y
O5 Cu2 O1 . 3 122.4(2) y
O6 Cu2 O3 2_544 3 81.29(18) ?
O2 Cu2 O3 1_545 3 92.24(18) y
O7 Cu2 O3 1_545 3 75.46(18) ?
O5 Cu2 O3 . 3 179.34(18) ?
O1 Cu2 O3 3 3 57.90(17) ?
O6 Cu2 O7 2_544 . 79.49(18) ?
O2 Cu2 O7 1_545 . 99.82(19) ?
O7 Cu2 O7 1_545 . 154.0(2) ?
O5 Cu2 O7 . . 55.23(17) ?
O1 Cu2 O7 3 . 69.04(17) ?
O3 Cu2 O7 3 . 124.93(14) ?
O4 P1 O2 . . 112.1(3) y
O4 P1 O3 . . 110.1(3) y
O2 P1 O3 . . 110.6(3) y
O4 P1 O1 . . 108.7(3) y
O2 P1 O1 . . 108.4(3) y
O3 P1 O1 . . 106.8(3) y
O8 P2 O7 . . 115.0(3) y
O8 P2 O6 . . 105.6(3) y
O7 P2 O6 . . 111.9(3) y
O8 P2 O5 . . 110.3(3) y
O7 P2 O5 . . 107.2(3) y
O6 P2 O5 . . 106.5(3) y
P1 O1 Cu1 . . 120.4(3) ?
P1 O1 Cu2 . 3 110.7(3) ?
Cu1 O1 Cu2 . 3 123.4(2) ?
P1 O1 Sr2A . 3_545 99.7(2) ?
Cu1 O1 Sr2A . 3_545 99.2(2) ?
Cu2 O1 Sr2A 3 3_545 94.31(18) ?
P1 O1 Sr2B . 3_545 104.4(4) ?
Cu1 O1 Sr2B . 3_545 91.0(5) ?
Cu2 O1 Sr2B 3 3_545 98.7(3) ?
P1 O1 Cu2 . 1_565 62.81(17) ?
Cu1 O1 Cu2 . 1_565 69.62(14) ?
Cu2 O1 Cu2 3 1_565 120.00(19) ?
Sr2A O1 Cu2 3_545 1_565 144.81(18) ?
Sr2B O1 Cu2 3_545 1_565 141.3(3) ?
P1 O1 Cu1 . 1_565 59.06(17) ?
Cu1 O1 Cu1 . 1_565 121.28(19) ?
Cu2 O1 Cu1 3 1_565 66.98(13) ?
Sr2A O1 Cu1 3_545 1_565 139.42(18) ?
Sr2B O1 Cu1 3_545 1_565 147.6(5) ?
Cu2 O1 Cu1 1_565 1_565 59.94(8) ?
P1 O1 Sr2B . 3 57.0(2) ?
Cu1 O1 Sr2B . 3 177.1(3) ?
Cu2 O1 Sr2B 3 3 58.23(19) ?
Sr2A O1 Sr2B 3_545 3 82.9(2) ?
Sr2B O1 Sr2B 3_545 3 91.1(3) ?
Cu2 O1 Sr2B 1_565 3 107.5(3) ?
Cu1 O1 Sr2B 1_565 3 56.6(3) ?
P1 O1 Cu2 . 3_545 147.6(3) ?
Cu1 O1 Cu2 . 3_545 51.33(12) ?
Cu2 O1 Cu2 3 3_545 95.00(16) ?
Sr2A O1 Cu2 3_545 3_545 57.70(11) ?
Sr2B O1 Cu2 3_545 3_545 50.6(4) ?
Cu2 O1 Cu2 1_565 3_545 120.95(13) ?
Cu1 O1 Cu2 1_565 3_545 153.15(14) ?
Sr2B O1 Cu2 3 3_545 131.5(3) ?
P1 O1 Sr2A . 3 55.97(17) ?
Cu1 O1 Sr2A . 3 173.8(2) ?
Cu2 O1 Sr2A 3 3 57.74(12) ?
Sr2A O1 Sr2A 3_545 3 86.62(13) ?
Sr2B O1 Sr2A 3_545 3 94.8(4) ?
Cu2 O1 Sr2A 1_565 3 104.38(12) ?
Cu1 O1 Sr2A 1_565 3 52.82(7) ?
Cu2 O1 Sr2A 3_545 3 134.64(13) ?
Cu1 O1 Sr1 . . 90.86(16) ?
Cu2 O1 Sr1 3 . 138.12(18) ?
Sr2A O1 Sr1 3_545 . 103.87(13) ?
Sr2B O1 Sr1 3_545 . 104.6(2) ?
Cu2 O1 Sr1 1_565 . 45.55(6) ?
Cu1 O1 Sr1 1_565 . 74.96(9) ?
Sr2B O1 Sr1 3 . 86.65(19) ?
Cu2 O1 Sr1 3_545 . 126.65(12) ?
Sr2A O1 Sr1 3 . 85.67(9) ?
P1 O2 Cu2 . 1_565 130.7(3) ?
P1 O2 Sr1 . . 123.5(3) ?
Cu2 O2 Sr1 1_565 . 102.2(2) ?
P1 O2 Cu1 . . 74.6(2) ?
Cu2 O2 Cu1 1_565 . 81.89(16) ?
Sr1 O2 Cu1 . . 140.3(2) ?
P1 O2 Cu1 . 1_565 63.98(18) ?
Cu2 O2 Cu1 1_565 1_565 77.20(15) ?
Sr1 O2 Cu1 . 1_565 122.30(19) ?
Cu1 O2 Cu1 . 1_565 97.20(12) ?
Cu2 O2 Cu2 1_565 3 100.04(16) ?
Sr1 O2 Cu2 . 3 154.27(17) ?
Cu1 O2 Cu2 . 3 55.94(8) ?
Cu1 O2 Cu2 1_565 3 51.23(6) ?
P1 O2 Sr2B . 4_656 60.0(2) ?
Cu2 O2 Sr2B 1_565 4_656 167.9(3) ?
Sr1 O2 Sr2B . 4_656 65.83(17) ?
Cu1 O2 Sr2B . 4_656 108.4(3) ?
Cu1 O2 Sr2B 1_565 4_656 107.0(3) ?
Cu2 O2 Sr2B 3 4_656 91.24(17) ?
P1 O2 Sr2A . 4_656 59.10(16) ?
Cu2 O2 Sr2A 1_565 4_656 164.8(2) ?
Sr1 O2 Sr2A . 4_656 65.23(10) ?
Cu1 O2 Sr2A . 4_656 113.16(14) ?
Cu1 O2 Sr2A 1_565 4_656 101.82(12) ?
Cu2 O2 Sr2A 3 4_656 90.65(9) ?
Cu2 O2 Sr2A 1_565 3_545 133.3(2) ?
Sr1 O2 Sr2A . 3_545 119.27(15) ?
Cu1 O2 Sr2A . 3_545 52.77(8) ?
Cu1 O2 Sr2A 1_565 3_545 96.06(11) ?
Cu2 O2 Sr2A 3 3_545 48.09(6) ?
Sr2B O2 Sr2A 4_656 3_545 58.3(2) ?
Sr2A O2 Sr2A 4_656 3_545 61.81(7) ?
Cu2 O2 Sr2B 1_565 3 126.2(3) ?
Sr1 O2 Sr2B . 3 111.6(2) ?
Cu1 O2 Sr2B . 3 95.9(3) ?
Cu1 O2 Sr2B 1_565 3 49.5(2) ?
Sr2B O2 Sr2B 4_656 3 60.5(2) ?
Sr2A O2 Sr2B 4_656 3 56.78(14) ?
Sr2A O2 Sr2B 3_545 3 58.4(3) ?
Cu2 O2 Sr2B 1_565 3_545 131.1(3) ?
Sr1 O2 Sr2B . 3_545 118.5(2) ?
Cu1 O2 Sr2B . 3_545 49.5(2) ?
Cu1 O2 Sr2B 1_565 3_545 100.4(3) ?
Cu2 O2 Sr2B 3 3_545 51.3(2) ?
Sr2B O2 Sr2B 4_656 3_545 60.2(2) ?
Sr2A O2 Sr2B 4_656 3_545 64.13(17) ?
Sr2B O2 Sr2B 3 3_545 63.70(15) ?
P1 O3 Cu1 . 1_565 128.1(3) ?
P1 O3 Sr2B . 3 115.2(6) ?
Cu1 O3 Sr2B 1_565 3 112.7(5) ?
P1 O3 Sr2A . 3 124.8(3) ?
Cu1 O3 Sr2A 1_565 3 104.8(2) ?
P1 O3 Cu2 . 3 82.2(2) ?
Cu1 O3 Cu2 1_565 3 88.81(19) ?
Sr2B O3 Cu2 3 3 78.4(4) ?
Sr2A O3 Cu2 3 3 84.33(16) ?
P1 O3 Cu2 . 1_565 58.97(18) ?
Cu1 O3 Cu2 1_565 1_565 72.26(15) ?
Sr2B O3 Cu2 3 1_565 174.0(6) ?
Sr2A O3 Cu2 3 1_565 175.8(2) ?
Cu2 O3 Cu2 3 1_565 98.53(14) ?
Cu1 O3 Cu1 1_565 . 100.33(18) ?
Sr2B O3 Cu1 3 . 123.7(6) ?
Sr2A O3 Cu1 3 . 133.33(19) ?
Cu2 O3 Cu1 3 . 57.37(9) ?
Cu2 O3 Cu1 1_565 . 50.78(7) ?
P1 O3 Sr1 . . 52.10(18) ?
Cu1 O3 Sr1 1_565 . 108.73(19) ?
Sr2B O3 Sr1 3 . 128.1(3) ?
Sr2A O3 Sr1 3 . 129.05(17) ?
Cu2 O3 Sr1 3 . 132.67(16) ?
Cu2 O3 Sr1 1_565 . 50.67(7) ?
Cu1 O3 Sr1 . . 76.04(9) ?
P1 O3 Sr2A . 4_656 61.19(18) ?
Cu1 O3 Sr2A 1_565 4_656 155.0(2) ?
Sr2B O3 Sr2A 3 4_656 73.9(3) ?
Sr2A O3 Sr2A 3 4_656 78.18(12) ?
Cu2 O3 Sr2A 3 4_656 116.17(15) ?
Cu2 O3 Sr2A 1_565 4_656 103.17(12) ?
Cu1 O3 Sr2A . 4_656 94.68(11) ?
Sr1 O3 Sr2A . 4_656 55.78(7) ?
Cu1 O3 Sr2A 1_565 3_545 140.7(2) ?
Sr2B O3 Sr2A 3 3_545 77.7(6) ?
Sr2A O3 Sr2A 3 3_545 87.88(14) ?
Cu2 O3 Sr2A 3 3_545 54.95(9) ?
Cu2 O3 Sr2A 1_565 3_545 96.32(11) ?
Cu1 O3 Sr2A . 3_545 49.56(6) ?
Sr1 O3 Sr2A . 3_545 89.65(10) ?
Sr2A O3 Sr2A 4_656 3_545 63.43(8) ?
P1 O3 Cu2 . 3_565 164.1(3) ?
Cu1 O3 Cu2 1_565 3_565 51.86(13) ?
Sr2B O3 Cu2 3 3_565 60.9(5) ?
Sr2A O3 Cu2 3 3_565 53.02(11) ?
Cu2 O3 Cu2 3 3_565 81.93(12) ?
Cu2 O3 Cu2 1_565 3_565 124.12(13) ?
Cu1 O3 Cu2 . 3_565 132.69(13) ?
Sr1 O3 Cu2 . 3_565 143.37(13) ?
Sr2A O3 Cu2 4_656 3_565 126.84(13) ?
Sr2A O3 Cu2 3_545 3_565 125.54(13) ?
P1 O4 Sr2B . 4_656 151.6(5) ?
P1 O4 Sr2A . 4_656 144.0(3) ?
P1 O4 Sr2A . 3_545 97.4(2) ?
Sr2B O4 Sr2A 4_656 3_545 110.7(5) ?
Sr2A O4 Sr2A 4_656 3_545 118.4(2) ?
P1 O4 Sr2B . 3_545 98.5(3) ?
Sr2B O4 Sr2B 4_656 3_545 108.9(6) ?
Sr2A O4 Sr2B 4_656 3_545 117.5(3) ?
P1 O4 Sr2B . 3 77.7(3) ?
Sr2B O4 Sr2B 4_656 3 104.2(7) ?
Sr2A O4 Sr2B 4_656 3 95.1(3) ?
Sr2A O4 Sr2B 3_545 3 93.8(3) ?
Sr2B O4 Sr2B 3_545 3 100.3(3) ?
P1 O4 Sr1 . . 74.5(2) ?
Sr2B O4 Sr1 4_656 . 80.6(3) ?
Sr2A O4 Sr1 4_656 . 79.56(14) ?
Sr2A O4 Sr1 3_545 . 140.8(2) ?
Sr2B O4 Sr1 3_545 . 134.8(4) ?
Sr2B O4 Sr1 3 . 120.5(3) ?
P1 O4 Sr2A . 3 77.3(2) ?
Sr2B O4 Sr2A 4_656 3 102.2(6) ?
Sr2A O4 Sr2A 4_656 3 92.65(18) ?
Sr2A O4 Sr2A 3_545 3 98.52(15) ?
Sr2B O4 Sr2A 3_545 3 105.0(3) ?
Sr1 O4 Sr2A . 3 116.15(15) ?
P1 O4 Cu2 . 3 47.09(17) ?
Sr2B O4 Cu2 4_656 3 154.0(4) ?
Sr2A O4 Cu2 4_656 3 148.1(2) ?
Sr2A O4 Cu2 3_545 3 62.02(11) ?
Sr2B O4 Cu2 3_545 3 66.5(3) ?
Sr2B O4 Cu2 3 3 54.4(3) ?
Sr1 O4 Cu2 . 3 121.55(13) ?
Sr2A O4 Cu2 3 3 57.51(8) ?
P1 O4 Cu1 . . 46.31(17) ?
Sr2B O4 Cu1 4_656 . 146.8(6) ?
Sr2A O4 Cu1 4_656 . 156.4(2) ?
Sr2A O4 Cu1 3_545 . 61.96(10) ?
Sr2B O4 Cu1 3_545 . 59.8(2) ?
Sr2B O4 Cu1 3 . 108.5(3) ?
Sr1 O4 Cu1 . . 87.68(11) ?
Sr2A O4 Cu1 3 . 110.81(12) ?
Cu2 O4 Cu1 3 . 55.02(7) ?
Sr2B O4 Cu1 4_656 1_565 134.4(6) ?
Sr2A O4 Cu1 4_656 1_565 123.6(2) ?
Sr2A O4 Cu1 3_545 1_565 110.05(14) ?
Sr2B O4 Cu1 3_545 1_565 113.8(3) ?
Sr2B O4 Cu1 3 1_565 53.3(2) ?
Sr1 O4 Cu1 . 1_565 80.83(10) ?
Sr2A O4 Cu1 3 1_565 51.82(7) ?
Cu2 O4 Cu1 3 1_565 48.41(6) ?
Cu1 O4 Cu1 . 1_565 72.93(8) ?
P2 O5 Cu2 . . 115.8(3) ?
P2 O5 Sr2B . 2_554 95.5(6) ?
Cu2 O5 Sr2B . 2_554 126.2(5) ?
P2 O5 Cu11 . 1_545 119.6(3) ?
Cu2 O5 Cu11 . 1_545 94.75(19) ?
Sr2B O5 Cu11 2_554 1_545 106.8(4) ?
P2 O5 Sr1 . 1_545 119.6(3) ?
Cu2 O5 Sr1 . 1_545 94.75(19) ?
Sr2B O5 Sr1 2_554 1_545 106.8(4) ?
P2 O5 Sr2A . 2_554 105.8(3) ?
Cu2 O5 Sr2A . 2_554 118.5(2) ?
Cu11 O5 Sr2A 1_545 2_554 102.09(18) ?
Sr1 O5 Sr2A 1_545 2_554 102.09(18) ?
P2 O5 Cu2 . 2_554 55.85(17) ?
Cu2 O5 Cu2 . 2_554 104.03(18) ?
Sr2B O5 Cu2 2_554 2_554 58.1(4) ?
Cu11 O5 Cu2 1_545 2_554 160.64(19) ?
Sr1 O5 Cu2 1_545 2_554 160.64(19) ?
Sr2A O5 Cu2 2_554 2_554 64.85(12) ?
P2 O5 Sr2A . 1_565 64.71(19) ?
Cu2 O5 Sr2A . 1_565 54.93(12) ?
Sr2B O5 Sr2A 2_554 1_565 113.9(3) ?
Cu11 O5 Sr2A 1_545 1_565 138.60(18) ?
Sr1 O5 Sr2A 1_545 1_565 138.60(18) ?
Sr2A O5 Sr2A 2_554 1_565 116.64(16) ?
Cu2 O5 Sr2A 2_554 1_565 59.41(8) ?
Cu2 O5 Cu2 . 1_565 91.17(16) ?
Sr2B O5 Cu2 2_554 1_565 121.4(6) ?
Cu11 O5 Cu2 1_545 1_565 113.66(16) ?
Sr1 O5 Cu2 1_545 1_565 113.66(16) ?
Sr2A O5 Cu2 2_554 1_565 131.28(18) ?
Cu2 O5 Cu2 2_554 1_565 71.20(9) ?
Sr2A O5 Cu2 1_565 1_565 49.19(7) ?
P2 O5 Cu1 . . 72.5(2) ?
Cu2 O5 Cu1 . . 52.31(12) ?
Sr2B O5 Cu1 2_554 . 161.0(4) ?
Cu11 O5 Cu1 1_545 . 92.06(14) ?
Sr1 O5 Cu1 1_545 . 92.06(14) ?
Sr2A O5 Cu1 2_554 . 164.16(18) ?
Cu2 O5 Cu1 2_554 . 103.07(11) ?
Sr2A O5 Cu1 1_565 . 47.94(6) ?
Cu2 O5 Cu1 1_565 . 45.17(5) ?
P2 O5 Sr2B . 1_565 59.0(4) ?
Cu2 O5 Sr2B . 1_565 59.8(3) ?
Sr2B O5 Sr2B 2_554 1_565 114.4(3) ?
Cu11 O5 Sr2B 1_545 1_565 138.8(2) ?
Sr1 O5 Sr2B 1_545 1_565 138.8(2) ?
Sr2A O5 Sr2B 2_554 1_565 118.2(2) ?
Cu2 O5 Sr2B 2_554 1_565 58.09(16) ?
Cu1 O5 Sr2B . 1_565 46.93(15) ?
Cu2 O5 Sr2A . 2_564 138.59(19) ?
Sr2B O5 Sr2A 2_554 2_564 70.7(6) ?
Cu11 O5 Sr2A 1_545 2_564 117.72(16) ?
Sr1 O5 Sr2A 1_545 2_564 117.72(16) ?
Sr2A O5 Sr2A 2_554 2_564 81.06(13) ?
Cu2 O5 Sr2A 2_554 2_564 48.61(6) ?
Sr2A O5 Sr2A 1_565 2_564 83.85(10) ?
Cu2 O5 Sr2A 1_565 2_564 53.68(7) ?
Cu1 O5 Sr2A . 2_564 98.75(10) ?
Sr2B O5 Sr2A 1_565 2_564 78.8(3) ?
P2 O6 Cu2 . 2_554 138.9(3) ?
P2 O6 Sr2A . 2_564 104.5(2) ?
Cu2 O6 Sr2A 2_554 2_564 105.5(2) ?
P2 O6 Sr2B . 2_554 92.6(3) ?
Cu2 O6 Sr2B 2_554 2_554 94.5(3) ?
Sr2A O6 Sr2B 2_564 2_554 122.6(4) ?
P2 O6 Sr2B . 2_564 103.6(3) ?
Cu2 O6 Sr2B 2_554 2_564 104.0(3) ?
Sr2B O6 Sr2B 2_554 2_564 127.2(4) ?
P2 O6 Sr2A . 2_554 91.0(2) ?
Cu2 O6 Sr2A 2_554 2_554 93.05(18) ?
Sr2A O6 Sr2A 2_564 2_554 126.88(18) ?
Sr2B O6 Sr2A 2_564 2_554 131.5(3) ?
P2 O6 Cu2 . 1_565 51.45(16) ?
Cu2 O6 Cu2 2_554 1_565 110.26(18) ?
Sr2A O6 Cu2 2_564 1_565 76.80(12) ?
Sr2B O6 Cu2 2_554 1_565 143.8(3) ?
Sr2B O6 Cu2 2_564 1_565 73.1(3) ?
Sr2A O6 Cu2 2_554 1_565 141.68(15) ?
Cu2 O6 Cu2 2_554 . 101.48(17) ?
Sr2A O6 Cu2 2_564 . 147.53(16) ?
Sr2B O6 Cu2 2_554 . 72.2(3) ?
Sr2B O6 Cu2 2_564 . 146.0(3) ?
Sr2A O6 Cu2 2_554 . 68.47(10) ?
Cu2 O6 Cu2 1_565 . 77.11(9) ?
P2 O6 Sr2B . 1_565 68.6(2) ?
Cu2 O6 Sr2B 2_554 1_565 73.2(2) ?
Sr2A O6 Sr2B 2_564 1_565 115.9(4) ?
Sr2B O6 Sr2B 2_554 1_565 121.4(7) ?
Sr2B O6 Sr2B 2_564 1_565 111.3(6) ?
Sr2A O6 Sr2B 2_554 1_565 117.1(4) ?
Cu2 O6 Sr2B 1_565 1_565 48.3(3) ?
Cu2 O6 Sr2B . 1_565 55.9(3) ?
P2 O6 Sr2A . 1_565 67.96(17) ?
Cu2 O6 Sr2A 2_554 1_565 72.40(14) ?
Sr2A O6 Sr2A 2_564 1_565 122.41(18) ?
Sr2B O6 Sr2A 2_554 1_565 114.9(4) ?
Sr2B O6 Sr2A 2_564 1_565 117.8(4) ?
Sr2A O6 Sr2A 2_554 1_565 110.57(15) ?
Cu2 O6 Sr2A 1_565 1_565 53.39(8) ?
Cu2 O6 Sr2A . 1_565 50.64(7) ?
P2 O6 Cu1 . 2_554 153.9(2) ?
Cu2 O6 Cu1 2_554 2_554 52.64(12) ?
Sr2A O6 Cu1 2_564 2_554 54.04(9) ?
Sr2B O6 Cu1 2_554 2_554 111.2(3) ?
Sr2B O6 Cu1 2_564 2_554 53.7(2) ?
Sr2A O6 Cu1 2_554 2_554 113.54(13) ?
Cu2 O6 Cu1 1_565 2_554 104.78(11) ?
Cu2 O6 Cu1 . 2_554 153.53(12) ?
Sr2B O6 Cu1 1_565 2_554 105.2(3) ?
Sr2A O6 Cu1 1_565 2_554 108.76(10) ?
P2 O6 Cu1 . 2_544 138.8(2) ?
Sr2A O6 Cu1 2_564 2_544 112.55(14) ?
Sr2B O6 Cu1 2_554 2_544 52.5(2) ?
Sr2B O6 Cu1 2_564 2_544 114.7(3) ?
Sr2A O6 Cu1 2_554 2_544 52.47(7) ?
Cu2 O6 Cu1 1_565 2_544 154.16(12) ?
Cu2 O6 Cu1 . 2_544 99.30(10) ?
Sr2B O6 Cu1 1_565 2_544 108.4(3) ?
Sr2A O6 Cu1 1_565 2_544 104.39(10) ?
Cu1 O6 Cu1 2_554 2_544 67.24(7) ?
P2 O7 Cu2 . 1_565 118.5(3) ?
P2 O7 Sr2B . 1_565 138.2(4) ?
Cu2 O7 Sr2B 1_565 1_565 87.6(6) ?
P2 O7 Sr2A . 1_565 132.8(3) ?
Cu2 O7 Sr2A 1_565 1_565 97.5(2) ?
P2 O7 Cu2 . . 81.4(2) ?
Cu2 O7 Cu2 1_565 . 154.0(2) ?
Sr2B O7 Cu2 1_565 . 87.0(6) ?
Sr2A O7 Cu2 1_565 . 77.00(16) ?
P2 O7 Cu1 . . 135.3(3) ?
Cu2 O7 Cu1 1_565 . 80.91(16) ?
Sr2B O7 Cu1 1_565 . 77.0(3) ?
Sr2A O7 Cu1 1_565 . 76.24(13) ?
Cu2 O7 Cu1 . . 73.07(12) ?
P2 O7 Cu2 . 2_554 62.06(19) ?
Cu2 O7 Cu2 1_565 2_554 111.2(2) ?
Sr2B O7 Cu2 1_565 2_554 78.7(3) ?
Sr2A O7 Cu2 1_565 2_554 77.47(13) ?
Cu2 O7 Cu2 . 2_554 92.63(14) ?
Cu1 O7 Cu2 . 2_554 152.29(17) ?
P2 O7 Sr1 . . 68.6(2) ?
Cu2 O7 Sr1 1_565 . 59.19(13) ?
Sr2B O7 Sr1 1_565 . 146.8(6) ?
Sr2A O7 Sr1 1_565 . 156.3(2) ?
Cu2 O7 Sr1 . . 121.64(15) ?
Cu1 O7 Sr1 . . 94.44(13) ?
Cu2 O7 Sr1 2_554 . 113.22(13) ?
P2 O7 Sr2A . 2_564 49.78(19) ?
Cu2 O7 Sr2A 1_565 2_564 75.86(16) ?
Sr2B O7 Sr2A 1_565 2_564 117.5(4) ?
Sr2A O7 Sr2A 1_565 2_564 122.42(17) ?
Cu2 O7 Sr2A . 2_564 128.74(16) ?
Cu1 O7 Sr2A . 2_564 151.68(18) ?
Cu2 O7 Sr2A 2_554 2_564 54.46(8) ?
Sr1 O7 Sr2A . 2_564 59.71(8) ?
P2 O7 Sr2B . 2_564 54.9(3) ?
Cu2 O7 Sr2B 1_565 2_564 70.3(3) ?
Sr2B O7 Sr2B 1_565 2_564 115.7(5) ?
Sr2A O7 Sr2B 1_565 2_564 121.6(2) ?
Cu2 O7 Sr2B . 2_564 134.4(3) ?
Cu1 O7 Sr2B . 2_564 147.3(3) ?
Cu2 O7 Sr2B 2_554 2_564 57.7(2) ?
Sr1 O7 Sr2B . 2_564 57.83(18) ?
Cu2 O7 Sr2B 1_565 2_554 139.5(4) ?
Sr2B O7 Sr2B 1_565 2_554 114.4(5) ?
Sr2A O7 Sr2B 1_565 2_554 107.6(3) ?
Cu2 O7 Sr2B . 2_554 65.0(3) ?
Cu1 O7 Sr2B . 2_554 135.2(3) ?
Cu2 O7 Sr2B 2_554 2_554 47.83(19) ?
Sr1 O7 Sr2B . 2_554 94.4(2) ?
Sr2A O7 Sr2B 2_564 2_554 63.9(3) ?
Sr2B O7 Sr2B 2_564 2_554 69.55(18) ?
P2 O8 Sr1 . . 138.6(3) ?
P2 O8 Sr2A . 2_564 89.4(3) ?
Sr1 O8 Sr2A . 2_564 95.5(2) ?
P2 O8 Sr2B . 2_564 93.5(4) ?
Sr1 O8 Sr2B . 2_564 88.7(4) ?
P2 O8 Cu2 . 1_565 68.9(2) ?
Sr1 O8 Cu2 . 1_565 71.32(14) ?
Sr2A O8 Cu2 2_564 1_565 81.25(15) ?
Sr2B O8 Cu2 2_564 1_565 77.5(3) ?
P2 O8 Sr1 . 1_545 81.0(3) ?
Sr1 O8 Sr1 . 1_545 110.43(19) ?
Sr2A O8 Sr1 2_564 1_545 150.1(2) ?
Sr2B O8 Sr1 2_564 1_545 156.7(4) ?
Cu2 O8 Sr1 1_565 1_545 120.43(17) ?
P2 O8 Cu11 . 1_545 81.0(3) ?
Sr1 O8 Cu11 . 1_545 110.43(19) ?
Sr2A O8 Cu11 2_564 1_545 150.1(2) ?
Sr2B O8 Cu11 2_564 1_545 156.7(4) ?
Cu2 O8 Cu11 1_565 1_545 120.43(17) ?
P2 O8 Sr2B . 2_554 53.4(3) ?
Sr1 O8 Sr2B . 2_554 167.9(3) ?
Sr2A O8 Sr2B 2_564 2_554 83.5(3) ?
Sr2B O8 Sr2B 2_564 2_554 90.5(3) ?
Cu2 O8 Sr2B 1_565 2_554 120.2(2) ?
Sr1 O8 Sr2B 1_545 2_554 68.0(3) ?
Cu11 O8 Sr2B 1_545 2_554 68.0(3) ?
P2 O8 Sr2A . 2_554 53.3(2) ?
Sr1 O8 Sr2A . 2_554 167.3(2) ?
Sr2A O8 Sr2A 2_564 2_554 88.04(14) ?
Sr2B O8 Sr2A 2_564 2_554 95.0(4) ?
Cu2 O8 Sr2A 1_565 2_554 121.31(15) ?
Sr1 O8 Sr2A 1_545 2_554 63.50(11) ?
Cu11 O8 Sr2A 1_545 2_554 63.50(11) ?
Sr1 O8 Cu2 . . 127.85(19) ?
Sr2A O8 Cu2 2_564 . 122.31(16) ?
Sr2B O8 Cu2 2_564 . 126.5(3) ?
Cu2 O8 Cu2 1_565 . 79.89(11) ?
Sr1 O8 Cu2 1_545 . 51.28(8) ?
Cu11 O8 Cu2 1_545 . 51.28(8) ?
Sr2B O8 Cu2 2_554 . 61.3(2) ?
Sr2A O8 Cu2 2_554 . 58.37(8) ?
Sr1 O8 Cu2 . 2_554 139.6(2) ?
Sr2A O8 Cu2 2_564 2_554 54.45(10) ?
Sr2B O8 Cu2 2_564 2_554 59.7(3) ?
Cu2 O8 Cu2 1_565 2_554 77.21(11) ?
Sr1 O8 Cu2 1_545 2_554 107.14(14) ?
Cu11 O8 Cu2 1_545 2_554 107.14(14) ?
Sr2B O8 Cu2 2_554 2_554 47.8(3) ?
Sr2A O8 Cu2 2_554 2_554 51.11(7) ?
Cu2 O8 Cu2 . 2_554 68.31(8) ?

loop_
_geom_bond_atom_site_label_1
_geom_bond_atom_site_label_2
_geom_bond_site_symmetry_2
_geom_bond_distance
_geom_bond_publ_flag
Sr1 O2 3_665 2.457(5) ?
Sr1 O2 . 2.457(5) y
Sr1 O8 . 2.471(6) y
Sr1 O8 3_665 2.471(6) ?
Sr1 O5 1_565 2.542(5) y
Sr1 O5 3_655 2.542(5) ?
Sr2A O4 4 2.487(5) y
Sr2A O6 2_534 2.525(6) y
Sr2A O3 3 2.555(6) y
Sr2A O5 2_544 2.618(6) y
Sr2A O1 3_545 2.697(5) y
Sr2A O7 1_545 2.724(5) y
Sr2A O4 3_545 2.791(6) y
Sr2A O8 2_534 2.935(7) y
Sr2A O6 2_544 2.989(6) y
Sr2B O3 3 2.351(14) y
Sr2B O4 4 2.429(12) y
Sr2B O5 2_544 2.477(13) y
Sr2B O6 2_544 2.56(2) y
Sr2B O7 1_545 2.665(12) y
Sr2B O6 2_534 2.95(2) y
Sr2B O1 3_545 2.958(19) y
Sr2B O4 3_545 3.14(2) y
Sr2B O8 2_534 3.24(2) y
Sr2B O4 3 3.29(2) ?
Cu1 O3 3_565 1.934(5) ?
Cu1 O3 1_545 1.934(5) ?
Cu1 O1 3 1.956(5) ?
Cu1 O1 . 1.956(5) ?
Cu2 O6 2_544 1.920(5) y
Cu2 O2 1_545 1.948(5) y
Cu2 O7 1_545 2.083(6) y
Cu2 O5 . 2.120(5) y
Cu2 O1 3 2.124(5) y
P1 O4 . 1.509(5) y
P1 O2 . 1.532(5) y
P1 O3 . 1.540(5) y
P1 O1 . 1.566(5) y
P2 O8 . 1.502(6) y
P2 O7 . 1.520(5) y
P2 O6 . 1.561(5) y
P2 O5 . 1.565(6) y
O1 Cu2 3 2.124(5) ?
O1 Sr2A 3_545 2.697(5) ?
O1 Sr2B 3_545 2.958(19) ?
O2 Cu2 1_565 1.948(5) ?
O3 Cu1 1_565 1.934(5) ?
O3 Sr2B 3 2.351(14) ?
O3 Sr2A 3 2.555(6) ?
O3 Cu2 3 2.854(5) ?
O4 Sr2B 4_656 2.429(12) ?
O4 Sr2A 4_656 2.487(5) ?
O4 Sr2A 3_545 2.791(6) ?
O4 Sr2B 3_545 3.14(2) ?
O4 Sr2B 3 3.29(2) ?
O5 Sr2B 2_554 2.477(13) ?
O5 Cu11 1_545 2.542(5) ?
O5 Sr1 1_545 2.542(5) ?
O5 Sr2A 2_554 2.618(5) ?
O6 Cu2 2_554 1.920(5) ?
O6 Sr2A 2_564 2.525(6) ?
O6 Sr2B 2_554 2.56(2) ?
O6 Sr2B 2_564 2.95(2) ?
O6 Sr2A 2_554 2.989(6) ?
O7 Cu2 1_565 2.083(6) ?
O7 Sr2B 1_565 2.665(12) ?
O7 Sr2A 1_565 2.724(5) ?
O8 Sr2A 2_564 2.935(7) ?
O8 Sr2B 2_564 3.24(2) ?
